data_7233101
loop_
_publ_author_name
'Vu\<sak, Darko'
'Smre\<cki, Neven'
'Prugove\<cki, Biserka'
'\/Dilovi\'c, Ivica'
'Kirasi\'c, Inka'
'\<Zili\'c, Dijana'
'Muratovi\'c, Senada'
'Matkovi\'c-\<Calogovi\'c, Dubravka'

_publ_section_title
;
 Cobalt, nickel and copper complexes with glycinamide: structural insights
 and magnetic properties
;
_journal_issue 38
_journal_name_full 'RSC Advances'
_journal_page_first 21637
_journal_paper_doi 10.1039/C9RA03693H
_journal_volume 9
_journal_year 2019
_chemical_formula_moiety 'C4 H16 Co N4 O4, I2'
_chemical_formula_sum 'C4 H16 Co I2 N4 O4'
_chemical_formula_weight 496.94
_chemical_name_systematic 'diaquabis(glycinamide)nickel(II) iodide'
_space_group_crystal_system orthorhombic
_space_group_IT_number 62
_space_group_name_Hall '-P 2ac 2n'
_space_group_name_H-M_alt 'P n m a'
_symmetry_space_group_name_Hall '-P 2ac 2n'
_symmetry_space_group_name_H-M 'P n m a'
_atom_sites_solution_hydrogens mixed
_audit_creation_method SHELXL-2014/7
_audit_update_record
;
2019-05-10 deposited with the CCDC.    2019-06-17 downloaded from the CCDC.
;
_cell_angle_alpha 90
_cell_angle_beta 90
_cell_angle_gamma 90
_cell_formula_units_Z 4
_cell_length_a 7.3966(4)
_cell_length_b 19.1784(8)
_cell_length_c 10.1512(4)
_cell_measurement_reflns_used 1430
_cell_measurement_temperature 150(2)
_cell_measurement_theta_max 31.1990
_cell_measurement_theta_min 4.5250
_cell_volume 1440.00(11)
_computing_cell_refinement 'CrysAlis RED (Oxford Diffraction,2018)'
_computing_data_collection 'CrysAlis CCD (Oxford Diffraction,2010)'
_computing_data_reduction 'CrysAlis RED (Oxford Diffraction,2018)'
_computing_molecular_graphics 'MERCURY (C.F. Macrae et al , 2008)'
_computing_publication_material 'SHELXL-2014/7 (Sheldrick, 2014)'
_computing_structure_refinement 'SHELXL-2014/7 (Sheldrick, 2014)'
_computing_structure_solution 'SHELXS-97 (Sheldrick, 1990)'
_diffrn_ambient_temperature 150(2)
_diffrn_detector_area_resol_mean 16.3426
_diffrn_measured_fraction_theta_full 0.995
_diffrn_measured_fraction_theta_max 0.996
_diffrn_measurement_device_type 'Xcalibur, Sapphire3'
_diffrn_measurement_method '\w scans'
_diffrn_radiation_type MoK\a
_diffrn_radiation_wavelength 0.71073
_diffrn_reflns_av_R_equivalents 0.0418
_diffrn_reflns_av_unetI/netI 0.0493
_diffrn_reflns_Laue_measured_fraction_full 0.995
_diffrn_reflns_Laue_measured_fraction_max 0.996
_diffrn_reflns_limit_h_max 9
_diffrn_reflns_limit_h_min -5
_diffrn_reflns_limit_k_max 24
_diffrn_reflns_limit_k_min -23
_diffrn_reflns_limit_l_max 12
_diffrn_reflns_limit_l_min -12
_diffrn_reflns_number 4648
_diffrn_reflns_point_group_measured_fraction_full 0.995
_diffrn_reflns_point_group_measured_fraction_max 0.996
_diffrn_reflns_theta_full 25.242
_diffrn_reflns_theta_max 26.998
_diffrn_reflns_theta_min 4.251
_diffrn_source 'fine-focus sealed X-ray tube'
_exptl_absorpt_coefficient_mu 5.482
_exptl_absorpt_correction_T_max 1.00000
_exptl_absorpt_correction_T_min 0.88910
_exptl_absorpt_correction_type multi-scan
_exptl_absorpt_process_details
;
CrysAlisPro 1.171.39.18b (Rigaku Oxford Diffraction, 2015)
Empirical absorption correction using spherical harmonics,
 implemented in SCALE3 ABSPACK scaling algorithm.
;
_exptl_crystal_colour red
_exptl_crystal_density_diffrn 2.292
_exptl_crystal_description prism
_exptl_crystal_F_000 932
_exptl_crystal_preparation 'Magnetic properties'
_exptl_crystal_recrystallization_method 'Re-crystallisation from solvent: water'
_exptl_crystal_size_max 0.160
_exptl_crystal_size_mid 0.100
_exptl_crystal_size_min 0.070
_refine_diff_density_max 0.940
_refine_diff_density_min -0.646
_refine_diff_density_rms 0.161
_refine_ls_extinction_method none
_refine_ls_goodness_of_fit_ref 1.029
_refine_ls_hydrogen_treatment mixed
_refine_ls_matrix_type full
_refine_ls_number_parameters 81
_refine_ls_number_reflns 1606
_refine_ls_number_restraints 2
_refine_ls_restrained_S_all 1.028
_refine_ls_R_factor_all 0.0531
_refine_ls_R_factor_gt 0.0327
_refine_ls_shift/su_max 0.001
_refine_ls_shift/su_mean 0.000
_refine_ls_structure_factor_coef Fsqd
_refine_ls_weighting_details 'w=1/[\s^2^(Fo^2^)+(0.0155P)^2^] where P=(Fo^2^+2Fc^2^)/3'
_refine_ls_weighting_scheme calc
_refine_ls_wR_factor_gt 0.0529
_refine_ls_wR_factor_ref 0.0602
_reflns_Friedel_coverage 0.000
_reflns_number_gt 1211
_reflns_number_total 1606
_reflns_threshold_expression 'I > 2\s(I)'
_cod_data_source_file c9ra03693h2.cif
_cod_data_source_block 1c_LT
_cod_database_code 7233101
_shelx_shelxl_version_number 2014/7
_shelx_space_group_comment
;
The symmetry employed for this shelxl refinement is uniquely defined
by the following loop, which should always be used as a source of
symmetry information in preference to the above space-group names.
They are only intended as comments.
;
_shelx_estimated_absorpt_t_min 0.474
_shelx_estimated_absorpt_t_max 0.700

loop_
_space_group_symop_operation_xyz
'x, y, z'
'-x+1/2, -y, z+1/2'
'-x, y+1/2, -z'
'x+1/2, -y+1/2, -z+1/2'
'-x, -y, -z'
'x-1/2, y, -z-1/2'
'x, -y-1/2, z'
'-x-1/2, y-1/2, z-1/2'

loop_
_atom_site_label
_atom_site_type_symbol
_atom_site_fract_x
_atom_site_fract_y
_atom_site_fract_z
_atom_site_U_iso_or_equiv
_atom_site_adp_type
_atom_site_occupancy
_atom_site_site_symmetry_order
_atom_site_calc_flag
_atom_site_refinement_flags_posn
_atom_site_refinement_flags_adp
_atom_site_refinement_flags_occupancy
H1W H 0.311(6) 0.2870(16) 0.504(5) 0.041(17) Uiso 1 1 d D . .
H2W H 0.965(7) 0.284(2) 0.354(5) 0.09(3) Uiso 1 1 d D . .
I1 I 0.15242(5) 0.40052(2) 0.59961(3) 0.02531(12) Uani 1 1 d . . .
Co1 Co 0.63188(13) 0.2500 0.43367(9) 0.0187(2) Uani 1 2 d S T P
C1 C 0.6252(6) 0.3916(2) 0.3334(5) 0.0203(11) Uani 1 1 d . . .
O2W O 0.9109(7) 0.2500 0.3908(5) 0.0233(11) Uani 1 2 d DS T P
O1 O 0.5933(4) 0.33076(17) 0.2950(3) 0.0247(8) Uani 1 1 d . . .
O1W O 0.3557(8) 0.2500 0.4710(6) 0.0376(14) Uani 1 2 d DS T P
N2 N 0.6777(5) 0.3394(2) 0.5523(4) 0.0235(10) Uani 1 1 d . . .
H2C H 0.5984 0.3392 0.6208 0.028 Uiso 1 1 calc R U .
H2D H 0.7914 0.3373 0.5863 0.028 Uiso 1 1 calc R U .
C2 C 0.6572(7) 0.4049(3) 0.4783(4) 0.0229(11) Uani 1 1 d . . .
H2B H 0.7677 0.4334 0.4891 0.027 Uiso 1 1 calc R U .
H2A H 0.5541 0.4316 0.5148 0.027 Uiso 1 1 calc R U .
N1 N 0.6270(5) 0.4452(2) 0.2548(4) 0.0304(11) Uani 1 1 d . . .
H1A H 0.6052 0.4396 0.1702 0.036 Uiso 1 1 calc R U .
H1B H 0.6501 0.4870 0.2862 0.036 Uiso 1 1 calc R U .

loop_
_atom_site_aniso_label
_atom_site_aniso_U_11
_atom_site_aniso_U_22
_atom_site_aniso_U_33
_atom_site_aniso_U_23
_atom_site_aniso_U_13
_atom_site_aniso_U_12
I1 0.0281(2) 0.02258(18) 0.02527(19) -0.00141(15) -0.00141(15) -0.00086(16)
Co1 0.0213(5) 0.0158(5) 0.0191(5) 0.000 0.0004(4) 0.000
C1 0.017(3) 0.016(3) 0.028(3) -0.002(2) -0.002(2) 0.002(2)
O2W 0.021(3) 0.021(3) 0.028(3) 0.000 0.006(2) 0.000
O1 0.035(2) 0.0155(18) 0.0231(19) 0.0032(15) -0.0057(16) -0.0008(15)
O1W 0.026(3) 0.018(3) 0.069(4) 0.000 0.010(3) 0.000
N2 0.030(3) 0.019(2) 0.021(2) -0.0031(18) 0.0003(18) -0.0002(19)
C2 0.030(3) 0.018(2) 0.021(3) -0.003(2) 0.002(2) -0.001(2)
N1 0.048(3) 0.014(2) 0.029(2) -0.004(2) -0.006(2) -0.005(2)

loop_
_atom_type_symbol
_atom_type_description
_atom_type_scat_dispersion_real
_atom_type_scat_dispersion_imag
_atom_type_scat_source
C C 0.0033 0.0016 'International Tables Vol C Tables 4.2.6.8 and 6.1.1.4'
H H 0.0000 0.0000 'International Tables Vol C Tables 4.2.6.8 and 6.1.1.4'
N N 0.0061 0.0033 'International Tables Vol C Tables 4.2.6.8 and 6.1.1.4'
O O 0.0106 0.0060 'International Tables Vol C Tables 4.2.6.8 and 6.1.1.4'
Co Co 0.3494 0.9721 'International Tables Vol C Tables 4.2.6.8 and 6.1.1.4'
I I -0.4742 1.8119 'International Tables Vol C Tables 4.2.6.8 and 6.1.1.4'

loop_
_geom_angle_atom_site_label_1
_geom_angle_atom_site_label_2
_geom_angle_atom_site_label_3
_geom_angle
_geom_angle_site_symmetry_1
_geom_angle_site_symmetry_3
O1W Co1 O2W 178.6(2) . .
O1W Co1 O1 89.35(15) . 7_565
O2W Co1 O1 89.69(13) . 7_565
O1W Co1 O1 89.35(15) . .
O2W Co1 O1 89.69(13) . .
O1 Co1 O1 94.31(18) 7_565 .
O1W Co1 N2 93.08(15) . 7_565
O2W Co1 N2 87.75(14) . 7_565
O1 Co1 N2 78.90(14) 7_565 7_565
O1 Co1 N2 172.74(14) . 7_565
O1W Co1 N2 93.08(15) . .
O2W Co1 N2 87.75(14) . .
O1 Co1 N2 172.74(14) 7_565 .
O1 Co1 N2 78.89(14) . .
N2 Co1 N2 107.8(2) 7_565 .
O1 C1 N1 123.2(5) . .
O1 C1 C2 119.3(4) . .
N1 C1 C2 117.5(4) . .
C1 O1 Co1 116.7(3) . .
C2 N2 Co1 112.6(3) . .
N2 C2 C1 111.6(4) . .

loop_
_geom_bond_atom_site_label_1
_geom_bond_atom_site_label_2
_geom_bond_distance
_geom_bond_site_symmetry_2
Co1 O1W 2.078(6) .
Co1 O2W 2.109(5) .
Co1 O1 2.113(3) 7_565
Co1 O1 2.113(3) .
Co1 N2 2.122(4) 7_565
Co1 N2 2.122(4) .
C1 O1 1.252(5) .
C1 N1 1.301(6) .
C1 C2 1.512(6) .
N2 C2 1.471(6) .
